data_7220291
loop_
_publ_author_name
'Yang, Liu'
'Qin, Chao'
'Song, Bai-Qiao'
'Li, Xiao'
'Wang, Chun-Gang'
'Su, Zhong-Min'

_publ_section_title
;
 Syntheses, structures, magnetic and luminescence properties of a series
 of coordination polymers constructed from 1,4-naphthalenedicarboxylate
 and N-donor ligands
;
_journal_issue 24
_journal_name_full CrystEngComm
_journal_page_first 4517
_journal_paper_doi 10.1039/C5CE00539F
_journal_volume 17
_journal_year 2015
_chemical_formula_sum 'C72 H66 Co3 N8 O18'
_chemical_formula_weight 1508.12
_chemical_name_systematic
;
 ?
;
_space_group_IT_number 14
_symmetry_cell_setting monoclinic
_symmetry_space_group_name_Hall '-P 2yn'
_symmetry_space_group_name_H-M 'P 1 21/n 1'
_atom_sites_solution_hydrogens geom
_atom_sites_solution_primary direct
_atom_sites_solution_secondary difmap
_audit_creation_method SHELXL-97
_audit_update_record
;
2015-05-05 deposited with the CCDC.
2015-05-07 downloaded from the CCDC.
;
_cell_angle_alpha 90.00
_cell_angle_beta 118.221(5)
_cell_angle_gamma 90.00
_cell_formula_units_Z 2
_cell_length_a 15.481(5)
_cell_length_b 15.415(5)
_cell_length_c 15.994(5)
_cell_measurement_reflns_used 22335
_cell_measurement_temperature 293(2)
_cell_measurement_theta_max 26.98
_cell_measurement_theta_min 1.96
_cell_volume 3363.1(19)
_computing_cell_refinement 'SAINT (Bruker, 1999)'
_computing_data_collection 'SMART (Bruker, 1997)'
_computing_data_reduction SAINT
_computing_molecular_graphics 'SHELXTL-PLUS (Sheldrick, 1990)'
_computing_publication_material SHELXL-97
_computing_structure_refinement 'SHELXL-97 (Sheldrick, 1997)'
_computing_structure_solution 'SHELXS-97 (Sheldrick, 1997)'
_diffrn_ambient_temperature 293(2)
_diffrn_measured_fraction_theta_full 0.996
_diffrn_measured_fraction_theta_max 0.996
_diffrn_measurement_device_type 'Bruker APEX CCD area-detector'
_diffrn_measurement_method '\w scans'
_diffrn_radiation_monochromator graphite
_diffrn_radiation_source 'fine-focus sealed tube'
_diffrn_radiation_type MoK\a
_diffrn_radiation_wavelength 0.71069
_diffrn_reflns_av_R_equivalents 0.0393
_diffrn_reflns_av_sigmaI/netI 0.0465
_diffrn_reflns_limit_h_max 16
_diffrn_reflns_limit_h_min -19
_diffrn_reflns_limit_k_max 19
_diffrn_reflns_limit_k_min -19
_diffrn_reflns_limit_l_max 19
_diffrn_reflns_limit_l_min -20
_diffrn_reflns_number 22335
_diffrn_reflns_theta_full 26.98
_diffrn_reflns_theta_max 26.98
_diffrn_reflns_theta_min 1.96
_exptl_absorpt_coefficient_mu 0.811
_exptl_absorpt_correction_T_max 0.918
_exptl_absorpt_correction_T_min 0.902
_exptl_absorpt_correction_type multi-scan
_exptl_absorpt_process_details 'SADABS (Sheldrick, 1996)'
_exptl_crystal_colour block
_exptl_crystal_density_diffrn 1.489
_exptl_crystal_density_method 'not measured'
_exptl_crystal_description purple
_exptl_crystal_F_000 1558
_exptl_crystal_size_max 0.22
_exptl_crystal_size_mid 0.21
_exptl_crystal_size_min 0.21
_refine_diff_density_max 0.977
_refine_diff_density_min -0.737
_refine_diff_density_rms 0.072
_refine_ls_extinction_method none
_refine_ls_goodness_of_fit_ref 1.020
_refine_ls_hydrogen_treatment mixed
_refine_ls_matrix_type full
_refine_ls_number_parameters 461
_refine_ls_number_reflns 7313
_refine_ls_number_restraints 0
_refine_ls_restrained_S_all 1.020
_refine_ls_R_factor_all 0.0630
_refine_ls_R_factor_gt 0.0439
_refine_ls_shift/su_max 0.000
_refine_ls_shift/su_mean 0.000
_refine_ls_structure_factor_coef Fsqd
_refine_ls_weighting_details 'calc w=1/[\s^2^(Fo^2^)+(0.0563P)^2^+2.4652P] where P=(Fo^2^+2Fc^2^)/3'
_refine_ls_weighting_scheme calc
_refine_ls_wR_factor_gt 0.1071
_refine_ls_wR_factor_ref 0.1172
_reflns_number_gt 5648
_reflns_number_total 7313
_reflns_threshold_expression >2\s(I)
_cod_data_source_file c5ce00539f2.cif
_cod_data_source_block 4
_cod_depositor_comments 'Adding full bibliography for 7220288--7220292.cif.'
_cod_original_sg_symbol_H-M p2(1)/n
_cod_database_code 7220291

loop_
_symmetry_equiv_pos_as_xyz
'x, y, z'
'-x+1/2, y+1/2, -z+1/2'
'-x, -y, -z'
'x-1/2, -y-1/2, z-1/2'

loop_
_atom_site_label
_atom_site_type_symbol
_atom_site_fract_x
_atom_site_fract_y
_atom_site_fract_z
_atom_site_U_iso_or_equiv
_atom_site_adp_type
_atom_site_occupancy
_atom_site_symmetry_multiplicity
_atom_site_calc_flag
_atom_site_refinement_flags
C1 C -0.1406(2) 0.15571(16) -0.0684(2) 0.0261(6) Uani 1 1 d .
C2 C -0.16818(19) 0.23677(16) -0.1285(2) 0.0253(6) Uani 1 1 d .
C3 C -0.1410(2) 0.24114(18) -0.1982(2) 0.0322(6) Uani 1 1 d .
H3 H -0.0964 0.2011 -0.1990 0.039 Uiso 1 1 calc R
C4 C -0.1796(2) 0.30549(19) -0.2688(2) 0.0330(7) Uani 1 1 d .
H4 H -0.1606 0.3072 -0.3159 0.040 Uiso 1 1 calc R
C5 C -0.24482(19) 0.36568(17) -0.26925(19) 0.0254(6) Uani 1 1 d .
C6 C -0.26621(19) 0.36929(16) -0.1922(2) 0.0251(6) Uani 1 1 d .
C7 C -0.22794(19) 0.30361(17) -0.1207(2) 0.0261(6) Uani 1 1 d .
C8 C -0.2493(2) 0.3093(2) -0.0439(2) 0.0380(7) Uani 1 1 d .
H8 H -0.2249 0.2671 0.0032 0.046 Uiso 1 1 calc R
C9 C -0.3046(3) 0.3748(2) -0.0377(3) 0.0461(8) Uani 1 1 d .
H9 H -0.3181 0.3768 0.0131 0.055 Uiso 1 1 calc R
C10 C -0.3413(2) 0.4395(2) -0.1075(2) 0.0428(8) Uani 1 1 d .
H10 H -0.3784 0.4846 -0.1023 0.051 Uiso 1 1 calc R
C11 C -0.3232(2) 0.43701(18) -0.1826(2) 0.0332(6) Uani 1 1 d .
H11 H -0.3485 0.4803 -0.2285 0.040 Uiso 1 1 calc R
C12 C -0.1520(2) 0.1267(2) 0.1897(2) 0.0354(7) Uani 1 1 d .
C13 C -0.2632(2) 0.2394(2) 0.1905(2) 0.0383(7) Uani 1 1 d .
H13 H -0.2889 0.2403 0.1249 0.046 Uiso 1 1 calc R
C14 C -0.3039(2) 0.2933(2) 0.2333(2) 0.0411(7) Uani 1 1 d .
H14 H -0.3560 0.3296 0.1959 0.049 Uiso 1 1 calc R
C15 C -0.1863(2) 0.18558(19) 0.2434(2) 0.0317(6) Uani 1 1 d .
C16 C -0.1470(2) 0.18294(18) 0.3440(2) 0.0298(6) Uani 1 1 d .
C17 C -0.2680(2) 0.29303(18) 0.3295(2) 0.0331(7) Uani 1 1 d .
C18 C -0.1885(2) 0.23822(18) 0.3875(2) 0.0304(6) Uani 1 1 d .
C19 C -0.3130(2) 0.3560(2) 0.3699(3) 0.0401(8) Uani 1 1 d .
C20 C -0.0708(2) 0.1260(2) 0.4018(2) 0.0439(8) Uani 1 1 d .
H20 H -0.0435 0.0897 0.3741 0.053 Uiso 1 1 calc R
C21 C -0.0363(3) 0.1232(3) 0.4974(3) 0.0532(9) Uani 1 1 d .
H21 H 0.0138 0.0849 0.5341 0.064 Uiso 1 1 calc R
C22 C -0.0762(3) 0.1780(3) 0.5409(3) 0.0539(9) Uani 1 1 d .
H22 H -0.0522 0.1761 0.6062 0.065 Uiso 1 1 calc R
C23 C -0.1495(3) 0.2334(2) 0.4875(2) 0.0429(8) Uani 1 1 d .
H23 H -0.1750 0.2693 0.5172 0.051 Uiso 1 1 calc R
C24 C -0.29650(19) 0.42294(17) -0.3559(2) 0.0268(6) Uani 1 1 d .
C25 C -0.4439(2) -0.0176(2) -0.1161(2) 0.0388(7) Uani 1 1 d .
H25 H -0.4268 -0.0665 -0.1392 0.047 Uiso 1 1 calc R
C26 C -0.4356(3) 0.0972(2) -0.0395(3) 0.0518(9) Uani 1 1 d .
H26 H -0.4110 0.1442 0.0016 0.062 Uiso 1 1 calc R
C27 C -0.5316(3) 0.0788(3) -0.0938(3) 0.0577(10) Uani 1 1 d .
H27 H -0.5843 0.1105 -0.0971 0.069 Uiso 1 1 calc R
C28 C -0.6265(3) -0.0360(3) -0.2126(3) 0.0648(11) Uani 1 1 d .
H28A H -0.6765 -0.0310 -0.1925 0.078 Uiso 1 1 calc R
H28B H -0.6139 -0.0973 -0.2157 0.078 Uiso 1 1 calc R
C29 C -0.6643(3) 0.0028(4) -0.3092(4) 0.0964(19) Uani 1 1 d .
H29A H -0.7301 -0.0192 -0.3484 0.116 Uiso 1 1 calc R
H29B H -0.6697 0.0649 -0.3034 0.116 Uiso 1 1 calc R
C30 C -0.6071(4) -0.0121(5) -0.3611(5) 0.118(2) Uani 1 1 d .
H30A H -0.6154 0.0381 -0.4008 0.142 Uiso 1 1 calc R
H30B H -0.5382 -0.0153 -0.3148 0.142 Uiso 1 1 calc R
C31 C -0.6309(5) -0.0860(4) -0.4179(6) 0.128(3) Uani 1 1 d .
H31A H -0.7015 -0.0861 -0.4570 0.154 Uiso 1 1 calc R
H31B H -0.6147 -0.1357 -0.3759 0.154 Uiso 1 1 calc R
C32 C -0.5871(4) -0.1027(4) -0.4831(4) 0.0988(18) Uani 1 1 d .
H32A H -0.5856 -0.0482 -0.5127 0.119 Uiso 1 1 calc R
H32B H -0.5197 -0.1213 -0.4446 0.119 Uiso 1 1 calc R
C33 C -0.6331(6) -0.1624(7) -0.5528(6) 0.185(5) Uani 1 1 d .
H33A H -0.7021 -0.1470 -0.5865 0.222 Uiso 1 1 calc R
H33B H -0.6287 -0.2180 -0.5226 0.222 Uiso 1 1 calc R
C34 C -0.5497(3) -0.2423(3) -0.6272(3) 0.0582(11) Uani 1 1 d .
H34 H -0.5277 -0.2868 -0.5826 0.070 Uiso 1 1 calc R
C35 C -0.5814(4) -0.1639(4) -0.7490(4) 0.0892(18) Uani 1 1 d .
H35 H -0.5854 -0.1435 -0.8054 0.107 Uiso 1 1 calc R
C36 C -0.6190(4) -0.1272(3) -0.6987(5) 0.100(2) Uani 1 1 d .
H36 H -0.6541 -0.0755 -0.7139 0.120 Uiso 1 1 calc R
N1 N -0.37996(17) 0.03641(16) -0.05426(18) 0.0313(5) Uani 1 1 d .
N2 N -0.53656(19) 0.00590(18) -0.1422(2) 0.0426(7) Uani 1 1 d .
N3 N -0.5991(3) -0.1750(3) -0.6246(3) 0.0789(12) Uani 1 1 d .
N4 N -0.5352(2) -0.2384(2) -0.7012(3) 0.0577(9) Uani 1 1 d .
O1 O -0.25416(18) 0.40321(17) 0.4353(2) 0.0753(10) Uani 1 1 d .
O2 O -0.40367(17) 0.35820(17) 0.3347(2) 0.0601(8) Uani 1 1 d .
O3 O -0.21831(17) 0.08447(19) 0.12480(19) 0.0633(8) Uani 1 1 d .
O4 O -0.06315(16) 0.12265(16) 0.21179(17) 0.0485(6) Uani 1 1 d .
O5 O -0.20100(17) 0.12912(15) -0.0434(2) 0.0544(7) Uani 1 1 d .
O6 O -0.06052(14) 0.12093(12) -0.04970(15) 0.0309(4) Uani 1 1 d .
O7 O -0.06728(13) -0.00546(11) 0.08903(13) 0.0233(4) Uani 1 1 d .
H7A H -0.0376 0.0378 0.1386 0.028 Uiso 1 1 calc R
H7B H -0.0552 -0.0620 0.1191 0.028 Uiso 1 1 calc R
O8 O -0.38607(14) 0.43331(13) -0.38889(14) 0.0338(5) Uani 1 1 d .
O9 O -0.24447(17) 0.4533(2) -0.3878(2) 0.0720(10) Uani 1 1 d .
Co1 Co 0.0000 0.0000 0.0000 0.01673(12) Uani 1 2 d S
Co2 Co -0.22709(2) 0.01743(2) 0.01009(2) 0.02008(10) Uani 1 1 d .
H40 H -0.508(6) -0.289(5) -0.713(6) 0.20(4) Uiso 1 1 d .

loop_
_atom_site_aniso_label
_atom_site_aniso_U_11
_atom_site_aniso_U_22
_atom_site_aniso_U_33
_atom_site_aniso_U_23
_atom_site_aniso_U_13
_atom_site_aniso_U_12
C1 0.0291(15) 0.0200(12) 0.0273(15) 0.0042(10) 0.0119(12) 0.0004(10)
C2 0.0201(13) 0.0235(12) 0.0284(15) 0.0075(11) 0.0082(11) 0.0013(10)
C3 0.0310(16) 0.0294(14) 0.0384(17) 0.0105(12) 0.0181(14) 0.0108(12)
C4 0.0343(16) 0.0382(15) 0.0326(16) 0.0124(13) 0.0208(14) 0.0097(12)
C5 0.0208(14) 0.0262(13) 0.0268(15) 0.0091(11) 0.0093(12) 0.0025(10)
C6 0.0191(13) 0.0249(13) 0.0270(14) 0.0051(11) 0.0073(11) 0.0012(10)
C7 0.0240(14) 0.0251(13) 0.0282(15) 0.0063(11) 0.0115(12) 0.0015(10)
C8 0.0434(19) 0.0402(17) 0.0352(18) 0.0124(13) 0.0224(15) 0.0104(14)
C9 0.058(2) 0.052(2) 0.041(2) 0.0049(16) 0.0330(18) 0.0122(16)
C10 0.046(2) 0.0403(17) 0.047(2) 0.0007(15) 0.0253(17) 0.0145(14)
C11 0.0335(16) 0.0285(14) 0.0343(17) 0.0063(12) 0.0133(14) 0.0081(11)
C12 0.0334(17) 0.0439(17) 0.0356(18) -0.0085(14) 0.0217(15) 0.0008(13)
C13 0.0393(18) 0.0452(17) 0.0309(17) -0.0029(13) 0.0170(15) 0.0039(14)
C14 0.0380(18) 0.0380(17) 0.047(2) -0.0029(14) 0.0200(16) 0.0073(13)
C15 0.0304(16) 0.0366(15) 0.0328(17) -0.0082(12) 0.0187(13) -0.0015(12)
C16 0.0282(15) 0.0324(14) 0.0313(16) -0.0100(12) 0.0161(13) -0.0045(11)
C17 0.0313(16) 0.0289(14) 0.0446(19) -0.0134(13) 0.0227(15) -0.0052(12)
C18 0.0306(15) 0.0296(14) 0.0364(17) -0.0115(12) 0.0202(13) -0.0070(11)
C19 0.0373(18) 0.0351(16) 0.053(2) -0.0185(15) 0.0256(16) -0.0043(13)
C20 0.044(2) 0.0472(18) 0.043(2) -0.0050(15) 0.0225(16) 0.0104(15)
C21 0.051(2) 0.060(2) 0.039(2) 0.0023(17) 0.0138(17) 0.0154(17)
C22 0.057(2) 0.071(2) 0.0311(19) -0.0071(17) 0.0190(18) 0.0037(19)
C23 0.050(2) 0.0493(19) 0.0368(19) -0.0150(15) 0.0269(16) -0.0047(16)
C24 0.0230(14) 0.0282(13) 0.0267(15) 0.0083(11) 0.0098(12) 0.0034(11)
C25 0.0274(16) 0.0411(17) 0.051(2) -0.0024(15) 0.0207(15) -0.0007(13)
C26 0.039(2) 0.053(2) 0.059(2) -0.0151(18) 0.0189(18) 0.0104(16)
C27 0.032(2) 0.075(3) 0.064(3) -0.008(2) 0.0216(19) 0.0164(18)
C28 0.0297(19) 0.082(3) 0.079(3) -0.009(2) 0.023(2) -0.0135(19)
C29 0.042(3) 0.163(6) 0.065(3) -0.013(3) 0.010(2) -0.019(3)
C30 0.063(4) 0.195(8) 0.088(4) -0.035(5) 0.029(3) -0.036(4)
C31 0.098(5) 0.121(5) 0.195(8) -0.076(5) 0.093(5) -0.048(4)
C32 0.081(4) 0.132(5) 0.083(4) -0.010(4) 0.039(3) -0.034(3)
C33 0.118(6) 0.270(11) 0.209(9) -0.167(9) 0.112(6) -0.091(6)
C34 0.043(2) 0.055(2) 0.058(3) 0.0184(19) 0.0085(19) -0.0086(17)
C35 0.077(4) 0.102(4) 0.056(3) 0.038(3) 0.004(3) -0.032(3)
C36 0.074(4) 0.055(3) 0.133(6) 0.010(3) 0.018(4) 0.004(2)
N1 0.0276(13) 0.0361(13) 0.0350(14) 0.0027(11) 0.0187(11) 0.0060(10)
N2 0.0237(13) 0.0551(17) 0.0501(17) -0.0008(13) 0.0182(13) -0.0013(11)
N3 0.055(2) 0.074(3) 0.094(3) -0.024(2) 0.024(2) -0.007(2)
N4 0.0448(19) 0.061(2) 0.060(2) 0.0019(17) 0.0190(17) -0.0112(15)
O1 0.0340(14) 0.0647(17) 0.107(2) -0.0622(17) 0.0167(15) -0.0008(12)
O2 0.0332(14) 0.0663(16) 0.084(2) -0.0450(15) 0.0308(14) -0.0110(11)
O3 0.0356(14) 0.103(2) 0.0545(17) -0.0487(16) 0.0239(12) -0.0085(13)
O4 0.0318(13) 0.0679(16) 0.0498(15) -0.0261(12) 0.0226(11) -0.0043(11)
O5 0.0403(14) 0.0424(13) 0.091(2) 0.0410(13) 0.0400(14) 0.0150(10)
O6 0.0308(11) 0.0244(9) 0.0410(12) 0.0117(8) 0.0199(10) 0.0101(8)
O7 0.0259(10) 0.0237(9) 0.0237(10) 0.0014(7) 0.0147(8) 0.0000(7)
O8 0.0234(10) 0.0428(11) 0.0321(12) 0.0167(9) 0.0106(9) 0.0065(8)
O9 0.0302(13) 0.119(2) 0.0679(19) 0.0694(18) 0.0240(13) 0.0169(14)
Co1 0.0164(2) 0.0166(2) 0.0176(2) 0.00018(17) 0.00837(19) 0.00075(16)
Co2 0.02154(19) 0.02085(17) 0.02095(19) 0.00099(13) 0.01260(15) 0.00097(13)

loop_
_atom_type_symbol
_atom_type_description
_atom_type_scat_dispersion_real
_atom_type_scat_dispersion_imag
_atom_type_scat_source
C C 0.0033 0.0016 'International Tables Vol C Tables 4.2.6.8 and 6.1.1.4'
N N 0.0061 0.0033 'International Tables Vol C Tables 4.2.6.8 and 6.1.1.4'
O O 0.0106 0.0060 'International Tables Vol C Tables 4.2.6.8 and 6.1.1.4'
Co Co 0.3494 0.9721 'International Tables Vol C Tables 4.2.6.8 and 6.1.1.4'
H H 0.0000 0.0000 'International Tables Vol C Tables 4.2.6.8 and 6.1.1.4'

loop_
_geom_angle_atom_site_label_1
_geom_angle_atom_site_label_2
_geom_angle_atom_site_label_3
_geom_angle
_geom_angle_site_symmetry_1
_geom_angle_site_symmetry_3
O5 C1 O6 126.3(2) . .
O5 C1 C2 116.6(2) . .
O6 C1 C2 117.1(2) . .
C3 C2 C7 119.8(2) . .
C3 C2 C1 117.2(2) . .
C7 C2 C1 122.7(2) . .
C2 C3 C4 120.7(3) . .
C5 C4 C3 121.1(3) . .
C4 C5 C6 119.7(2) . .
C4 C5 C24 118.0(2) . .
C6 C5 C24 122.2(2) . .
C5 C6 C11 122.3(2) . .
C5 C6 C7 119.2(2) . .
C11 C6 C7 118.5(2) . .
C8 C7 C6 118.1(2) . .
C8 C7 C2 123.1(2) . .
C6 C7 C2 118.7(2) . .
C9 C8 C7 121.5(3) . .
C8 C9 C10 120.2(3) . .
C11 C10 C9 120.7(3) . .
C10 C11 C6 121.0(3) . .
O3 C12 O4 125.0(3) . .
O3 C12 C15 114.6(3) . .
O4 C12 C15 120.4(3) . .
C15 C13 C14 121.2(3) . .
C17 C14 C13 120.7(3) . .
C13 C15 C16 119.8(3) . .
C13 C15 C12 116.8(3) . .
C16 C15 C12 123.2(3) . .
C20 C16 C15 122.4(3) . .
C20 C16 C18 118.8(3) . .
C15 C16 C18 118.8(3) . .
C14 C17 C18 120.2(3) . .
C14 C17 C19 117.1(3) . .
C18 C17 C19 122.5(3) . .
C17 C18 C23 122.9(3) . .
C17 C18 C16 119.2(3) . .
C23 C18 C16 117.8(3) . .
O2 C19 O1 125.8(3) . .
O2 C19 C17 118.4(3) . .
O1 C19 C17 115.7(3) . .
C21 C20 C16 121.2(3) . .
C20 C21 C22 120.3(3) . .
C23 C22 C21 120.0(3) . .
C22 C23 C18 121.8(3) . .
O9 C24 O8 126.5(3) . .
O9 C24 C5 115.8(2) . .
O8 C24 C5 117.7(2) . .
N1 C25 N2 112.1(3) . .
C27 C26 N1 109.7(3) . .
N2 C27 C26 106.9(3) . .
N2 C28 C29 112.5(4) . .
C30 C29 C28 118.0(5) . .
C31 C30 C29 116.4(6) . .
C30 C31 C32 121.5(5) . .
C33 C32 C31 116.7(5) . .
C32 C33 N3 118.9(6) . .
N3 C34 N4 110.4(4) . .
C36 C35 N4 106.3(5) . .
N3 C36 C35 109.2(5) . .
C25 N1 C26 104.7(3) . .
C25 N1 Co2 123.5(2) . .
C26 N1 Co2 131.6(2) . .
C25 N2 C27 106.6(3) . .
C25 N2 C28 127.5(3) . .
C27 N2 C28 125.9(3) . .
C36 N3 C34 108.1(5) . .
C36 N3 C33 127.7(6) . .
C34 N3 C33 123.9(6) . .
C34 N4 C35 105.9(4) . .
C19 O1 Co2 131.8(2) . 2_455
C12 O3 Co2 133.5(2) . .
C1 O5 Co2 137.47(19) . .
C1 O6 Co1 134.09(17) . .
Co1 O7 Co2 112.43(8) . .
C24 O8 Co1 138.63(17) . 2_454
C24 O9 Co2 133.8(2) . 2_454
O6 Co1 O6 180.00 3 .
O6 Co1 O8 86.00(8) 3 2_444
O6 Co1 O8 94.00(8) . 2_444
O6 Co1 O8 94.00(8) 3 4_666
O6 Co1 O8 86.00(8) . 4_666
O8 Co1 O8 180.00 2_444 4_666
O6 Co1 O7 89.04(7) 3 .
O6 Co1 O7 90.96(7) . .
O8 Co1 O7 93.80(8) 2_444 .
O8 Co1 O7 86.20(8) 4_666 .
O6 Co1 O7 90.96(7) 3 3
O6 Co1 O7 89.04(7) . 3
O8 Co1 O7 86.20(8) 2_444 3
O8 Co1 O7 93.80(8) 4_666 3
O7 Co1 O7 180.00 . 3
O9 Co2 O1 88.99(15) 2_444 2_445
O9 Co2 O5 90.12(13) 2_444 .
O1 Co2 O5 176.81(10) 2_445 .
O9 Co2 O3 172.37(10) 2_444 .
O1 Co2 O3 90.86(14) 2_445 .
O5 Co2 O3 90.43(12) . .
O9 Co2 N1 85.17(9) 2_444 .
O1 Co2 N1 88.55(10) 2_445 .
O5 Co2 N1 94.42(9) . .
O3 Co2 N1 87.20(10) . .
O9 Co2 O7 98.38(8) 2_444 .
O1 Co2 O7 88.01(8) 2_445 .
O5 Co2 O7 89.09(8) . .
O3 Co2 O7 89.24(8) . .
N1 Co2 O7 175.01(8) . .

loop_
_geom_bond_atom_site_label_1
_geom_bond_atom_site_label_2
_geom_bond_distance
_geom_bond_site_symmetry_2
C1 O5 1.246(3) .
C1 O6 1.251(3) .
C1 C2 1.510(3) .
C2 C3 1.367(4) .
C2 C7 1.429(4) .
C3 C4 1.406(4) .
C4 C5 1.368(4) .
C5 C6 1.420(4) .
C5 C24 1.514(4) .
C6 C11 1.421(4) .
C6 C7 1.429(4) .
C7 C8 1.417(4) .
C8 C9 1.358(4) .
C9 C10 1.401(5) .
C10 C11 1.356(4) .
C12 O3 1.244(4) .
C12 O4 1.250(4) .
C12 C15 1.508(4) .
C13 C15 1.366(4) .
C13 C14 1.402(4) .
C14 C17 1.366(4) .
C15 C16 1.426(4) .
C16 C20 1.409(4) .
C16 C18 1.430(4) .
C17 C18 1.417(4) .
C17 C19 1.507(4) .
C18 C23 1.420(4) .
C19 O2 1.241(4) .
C19 O1 1.246(4) .
C20 C21 1.361(5) .
C21 C22 1.409(5) .
C22 C23 1.352(5) .
C24 O9 1.231(3) .
C24 O8 1.239(3) .
C25 N1 1.314(4) .
C25 N2 1.341(4) .
C26 C27 1.350(5) .
C26 N1 1.366(4) .
C27 N2 1.347(5) .
C28 N2 1.464(5) .
C28 C29 1.495(7) .
C29 C30 1.490(8) .
C30 C31 1.394(8) .
C31 C32 1.511(8) .
C32 C33 1.359(8) .
C33 N3 1.485(8) .
C34 N3 1.301(5) .
C34 N4 1.306(5) .
C35 C36 1.322(8) .
C35 N4 1.378(6) .
C36 N3 1.303(7) .
N1 Co2 2.108(2) .
O1 Co2 2.046(2) 2_455
O3 Co2 2.053(2) .
O5 Co2 2.046(2) .
O6 Co1 2.0689(18) .
O7 Co1 2.1265(18) .
O7 Co2 2.2103(19) .
O8 Co1 2.0884(19) 2_454
O9 Co2 2.046(2) 2_454
Co1 O6 2.0689(18) 3
Co1 O8 2.0884(19) 2_444
Co1 O8 2.0885(19) 4_666
Co1 O7 2.1265(18) 3
Co2 O9 2.046(2) 2_444
Co2 O1 2.046(2) 2_445
